data_4504028
loop_
_publ_author_name
'Huang, Kexuan'
'Xu, Zhengjiang'
'Li, Yizhi'
'Zheng, Hegen'

_publ_section_title
;
 Guest-Induced Helical Metallacyclic Chains in a Porous Coordination Solid
 Constructed from a Flexible Ester-Containing Ligand
;
_journal_issue 2
_journal_name_full 'Crystal Growth &amp; Design'
_journal_page_first 202
_journal_paper_doi 10.1021/cg060667i
_journal_volume 7
_journal_year 2007
_chemical_formula_moiety 'C30 H24 Co N6 O8 S2, 0.25(H8 O4), H4 O2'
_chemical_formula_sum 'C30 H30 Co N6 O11 S2'
_chemical_formula_weight 773.65
_chemical_name_systematic
; 
 ? 
;
_space_group_IT_number 12
_symmetry_cell_setting monoclinic
_symmetry_space_group_name_Hall '-C 2y'
_symmetry_space_group_name_H-M 'C 1 2/m 1'
_atom_sites_solution_hydrogens geom
_atom_sites_solution_primary direct
_atom_sites_solution_secondary difmap
_audit_creation_method SHELXL-97
_cell_angle_alpha 90.00
_cell_angle_beta 90.230(4)
_cell_angle_gamma 90.00
_cell_formula_units_Z 2
_cell_length_a 18.230(4)
_cell_length_b 14.013(3)
_cell_length_c 7.3665(17)
_cell_measurement_reflns_used 843
_cell_measurement_temperature 273(2)
_cell_measurement_theta_max 23.91
_cell_measurement_theta_min 2.24
_cell_volume 1881.8(7)
_computing_cell_refinement SMART
_computing_data_collection 'SMART (Bruker, 2000)'
_computing_data_reduction 'SAINT (Bruker, 2000)'
_computing_molecular_graphics SHELXTL
_computing_publication_material SHELXTL
_computing_structure_refinement SHELXTL
_computing_structure_solution 'SHELXTL (Bruker, 2000)'
_diffrn_ambient_temperature 273(2)
_diffrn_measured_fraction_theta_full 0.997
_diffrn_measured_fraction_theta_max 0.997
_diffrn_measurement_device_type 'Bruker Smart Apex CCD area detector'
_diffrn_measurement_method 'phi and omega scans'
_diffrn_radiation_monochromator graphite
_diffrn_radiation_source 'sealed tube'
_diffrn_radiation_type MoK\a
_diffrn_radiation_wavelength 0.71073
_diffrn_reflns_av_R_equivalents 0.0362
_diffrn_reflns_av_sigmaI/netI 0.0778
_diffrn_reflns_limit_h_max 22
_diffrn_reflns_limit_h_min -22
_diffrn_reflns_limit_k_max 17
_diffrn_reflns_limit_k_min -16
_diffrn_reflns_limit_l_max 5
_diffrn_reflns_limit_l_min -9
_diffrn_reflns_number 5086
_diffrn_reflns_theta_full 26.00
_diffrn_reflns_theta_max 26.00
_diffrn_reflns_theta_min 1.83
_exptl_absorpt_coefficient_mu 0.628
_exptl_absorpt_correction_T_max 0.86
_exptl_absorpt_correction_T_min 0.84
_exptl_absorpt_correction_type multi-scan
_exptl_absorpt_process_details 'SADABS, Bruker(2000)'
_exptl_crystal_density_diffrn 1.365
_exptl_crystal_density_method 'not measured'
_exptl_crystal_F_000 798
_exptl_crystal_size_max 0.30
_exptl_crystal_size_mid 0.24
_exptl_crystal_size_min 0.24
_refine_diff_density_max 0.525
_refine_diff_density_min -0.376
_refine_diff_density_rms 0.068
_refine_ls_extinction_method none
_refine_ls_goodness_of_fit_ref 1.015
_refine_ls_hydrogen_treatment constr
_refine_ls_matrix_type full
_refine_ls_number_parameters 131
_refine_ls_number_reflns 1925
_refine_ls_number_restraints 0
_refine_ls_restrained_S_all 1.015
_refine_ls_R_factor_all 0.0763
_refine_ls_R_factor_gt 0.0471
_refine_ls_shift/su_max 0.000
_refine_ls_shift/su_mean 0.000
_refine_ls_structure_factor_coef Fsqd
_refine_ls_weighting_details 'calc w=1/[\s^2^(Fo^2^)+(0.025P)^2^] where P=(Fo^2^+2Fc^2^)/3'
_refine_ls_weighting_scheme calc
_refine_ls_wR_factor_gt 0.0683
_refine_ls_wR_factor_ref 0.0716
_reflns_number_gt 1343
_reflns_number_total 1925
_reflns_threshold_expression >2sigma(I)
_cod_data_source_file cg060667isi20061002_034348.cif
_cod_data_source_block aa
_cod_depositor_comments
;
The following automatic conversions were performed:

'_symmetry_cell_setting' value 'Monoclinic' changed to 'monoclinic'
according to /home/saulius/struct/CIF-dictionaries/cif_core.dic
dictionary named 'cif_core.dic' version 2.4.1 from 2010-06-29.

Automatic conversion script
Id: cif_fix_values 1715 2011-07-08 13:25:40Z adriana 
;
_cod_original_sg_symbol_Hall '-C 2y '
_cod_original_sg_symbol_H-M 'C2/m  '
_cod_database_code 4504028

loop_
_symmetry_equiv_pos_as_xyz
'x, y, z'
'-x, y, -z'
'x+1/2, y+1/2, z'
'-x+1/2, y+1/2, -z'
'-x, -y, -z'
'x, -y, z'
'-x+1/2, -y+1/2, -z'
'x+1/2, -y+1/2, z'

loop_
_atom_site_label
_atom_site_type_symbol
_atom_site_fract_x
_atom_site_fract_y
_atom_site_fract_z
_atom_site_U_iso_or_equiv
_atom_site_adp_type
_atom_site_occupancy
_atom_site_symmetry_multiplicity
_atom_site_calc_flag
_atom_site_refinement_flags
C1 C 0.09685(13) 0.81988(16) 0.5041(3) 0.0421(6) Uani 1 1 d .
H1 H 0.0903 0.8294 0.6280 0.050 Uiso 1 1 calc R
C2 C 0.13636(13) 0.74184(17) 0.4483(3) 0.0455(6) Uani 1 1 d .
C3 C 0.14823(14) 0.72930(19) 0.2654(3) 0.0517(7) Uani 1 1 d .
H3 H 0.1764 0.6786 0.2235 0.062 Uiso 1 1 calc R
C4 C 0.11767(13) 0.79284(18) 0.1470(3) 0.0459(6) Uani 1 1 d .
H4 H 0.1240 0.7851 0.0227 0.055 Uiso 1 1 calc R
C5 C 0.07829(13) 0.86682(18) 0.2104(3) 0.0457(6) Uani 1 1 d .
H5 H 0.0577 0.9089 0.1269 0.055 Uiso 1 1 calc R
C6 C 0.16645(14) 0.67748(17) 0.5940(4) 0.0463(6) Uani 1 1 d .
C7 C 0.24058(15) 0.55336(17) 0.6447(4) 0.0537(7) Uani 1 1 d .
H7A H 0.2250 0.5737 0.7644 0.064 Uiso 1 1 calc R
H7B H 0.2911 0.5737 0.6311 0.064 Uiso 1 1 calc R
C8 C -0.1226(2) 1.0000 0.1995(5) 0.0454(9) Uani 1 2 d S
Co1 Co 0.0000 1.0000 0.5000 0.03181(17) Uani 1 4 d S
N1 N 0.06716(11) 0.88313(14) 0.3880(3) 0.0442(5) Uani 1 1 d .
N3 N -0.06455(16) 1.0000 0.2660(4) 0.0453(7) Uani 1 2 d S
O1 O 0.20023(9) 0.60314(11) 0.5223(2) 0.0511(5) Uani 1 1 d .
O2 O 0.16229(9) 0.69317(13) 0.7475(3) 0.0542(5) Uani 1 1 d .
O3 O 0.99338(18) 0.5558(2) 0.3266(4) 0.0504(9) Uani 0.50 1 d P
H3D H 0.9480 0.5692 0.3355 0.060 Uiso 0.50 1 d PR
H3A H 1.0188 0.6030 0.3624 0.076 Uiso 0.50 1 d PR
O4 O 0.9780(3) 0.5634(4) 0.0675(8) 0.0360(14) Uani 0.25 1 d P
H4D H 0.9328 0.5630 0.0955 0.043 Uiso 0.25 1 d PR
H4A H 0.9869 0.5178 -0.0053 0.043 Uiso 0.25 1 d PR
S1 S -0.20171(6) 1.0000 0.11458(13) 0.0522(3) Uani 1 2 d S

loop_
_atom_site_aniso_label
_atom_site_aniso_U_11
_atom_site_aniso_U_22
_atom_site_aniso_U_33
_atom_site_aniso_U_23
_atom_site_aniso_U_13
_atom_site_aniso_U_12
C1 0.0527(15) 0.0371(13) 0.0364(13) -0.0016(11) -0.0004(11) -0.0008(11)
C2 0.0478(14) 0.0423(14) 0.0463(15) -0.0021(12) -0.0023(12) 0.0060(12)
C3 0.0527(15) 0.0517(16) 0.0507(16) -0.0143(14) 0.0080(13) 0.0168(13)
C4 0.0494(15) 0.0519(16) 0.0366(14) -0.0042(12) 0.0111(11) 0.0114(12)
C5 0.0531(15) 0.0552(15) 0.0288(13) 0.0034(12) 0.0057(11) 0.0135(12)
C6 0.0522(15) 0.0408(15) 0.0458(17) -0.0070(12) -0.0110(12) 0.0138(12)
C7 0.0523(16) 0.0500(14) 0.0586(17) -0.0157(13) -0.0198(14) 0.0237(12)
C8 0.051(2) 0.047(2) 0.038(2) 0.000 -0.0144(17) 0.000
Co1 0.0364(4) 0.0351(4) 0.0239(3) 0.000 -0.0092(3) 0.000
N1 0.0519(12) 0.0452(12) 0.0357(12) 0.0092(9) 0.0081(10) 0.0108(10)
N3 0.0478(19) 0.0516(18) 0.0365(16) 0.000 -0.0114(15) 0.000
O1 0.0537(10) 0.0462(10) 0.0532(11) -0.0122(9) -0.0191(9) 0.0157(9)
O2 0.0558(11) 0.0574(11) 0.0492(12) -0.0041(9) -0.0153(9) 0.0176(9)
O3 0.051(2) 0.051(2) 0.049(2) -0.0203(16) 0.0241(17) 0.0125(15)
O4 0.042(4) 0.020(3) 0.046(4) 0.007(2) 0.026(3) -0.001(2)
S1 0.0516(6) 0.0561(6) 0.0489(6) 0.000 -0.0142(5) 0.000

loop_
_atom_type_symbol
_atom_type_description
_atom_type_scat_dispersion_real
_atom_type_scat_dispersion_imag
_atom_type_scat_source
C C 0.0033 0.0016 'International Tables Vol C Tables 4.2.6.8 and 6.1.1.4'
H H 0.0000 0.0000 'International Tables Vol C Tables 4.2.6.8 and 6.1.1.4'
N N 0.0061 0.0033 'International Tables Vol C Tables 4.2.6.8 and 6.1.1.4'
O O 0.0106 0.0060 'International Tables Vol C Tables 4.2.6.8 and 6.1.1.4'
Co Co 0.3494 0.9721 'International Tables Vol C Tables 4.2.6.8 and 6.1.1.4'
S S 0.1246 0.1234 'International Tables Vol C Tables 4.2.6.8 and 6.1.1.4'

loop_
_geom_angle_atom_site_label_1
_geom_angle_atom_site_label_2
_geom_angle_atom_site_label_3
_geom_angle
_geom_angle_site_symmetry_1
_geom_angle_site_symmetry_3
N1 C1 C2 123.0(2) . .
N1 C1 H1 118.5 . .
C2 C1 H1 118.5 . .
C1 C2 C3 118.6(2) . .
C1 C2 C6 117.0(2) . .
C3 C2 C6 124.3(2) . .
C4 C3 C2 118.5(2) . .
C4 C3 H3 120.8 . .
C2 C3 H3 120.8 . .
C5 C4 C3 119.9(2) . .
C5 C4 H4 120.0 . .
C3 C4 H4 120.0 . .
N1 C5 C4 123.5(2) . .
N1 C5 H5 118.3 . .
C4 C5 H5 118.3 . .
O2 C6 O1 125.0(2) . .
O2 C6 C2 124.0(2) . .
O1 C6 C2 110.9(2) . .
O1 C7 C7 120.99(13) . 6_565
O1 C7 H7A 107.1 . .
C7 C7 H7A 107.1 6_565 .
O1 C7 H7B 107.1 . .
C7 C7 H7B 107.1 6_565 .
H7A C7 H7B 106.8 . .
N3 C8 S1 178.6(3) . .
N3 Co1 N3 180.000(1) 5_576 .
N3 Co1 N1 89.83(8) 5_576 6_575
N3 Co1 N1 90.17(7) . 6_575
N3 Co1 N1 89.83(8) 5_576 .
N3 Co1 N1 90.17(7) . .
N1 Co1 N1 95.82(10) 6_575 .
N3 Co1 N1 90.17(7) 5_576 5_576
N3 Co1 N1 89.83(8) . 5_576
N1 Co1 N1 84.18(10) 6_575 5_576
N1 Co1 N1 180.000(1) . 5_576
N3 Co1 N1 90.17(7) 5_576 2_556
N3 Co1 N1 89.83(8) . 2_556
N1 Co1 N1 180.0 6_575 2_556
N1 Co1 N1 84.18(10) . 2_556
N1 Co1 N1 95.82(10) 5_576 2_556
C5 N1 C1 116.4(2) . .
C5 N1 Co1 125.20(16) . .
C1 N1 Co1 118.28(16) . .
C8 N3 Co1 149.1(3) . .
C6 O1 C7 113.1(2) . .
O3 O3 H3D 102.8 6_565 .
O3 O3 H3A 141.2 6_565 .
H3D O3 H3A 109.4 . .
O4 O4 O4 90.0 2_755 6_565
O4 O4 H4D 143.1 2_755 .
O4 O4 H4D 89.6 6_565 .
O4 O4 H4A 52.3 2_755 .
H4D O4 H4A 109.6 . .

loop_
_geom_bond_atom_site_label_1
_geom_bond_atom_site_label_2
_geom_bond_distance
_geom_bond_site_symmetry_2
C1 N1 1.344(3) .
C1 C2 1.373(3) .
C1 H1 0.9300 .
C2 C3 1.377(4) .
C2 C6 1.504(4) .
C3 C4 1.363(3) .
C3 H3 0.9300 .
C4 C5 1.346(3) .
C4 H4 0.9300 .
C5 N1 1.344(3) .
C5 H5 0.9300 .
C6 O2 1.155(3) .
C6 O1 1.321(3) .
C7 O1 1.355(3) .
C7 C7 1.496(5) 6_565
C7 H7A 0.9700 .
C7 H7B 0.9700 .
C8 N3 1.164(4) .
C8 S1 1.570(4) .
Co1 N3 2.083(3) 5_576
Co1 N3 2.083(3) .
Co1 N1 2.2069(19) 6_575
Co1 N1 2.2069(19) .
Co1 N1 2.2069(19) 5_576
Co1 N1 2.2069(19) 2_556
O3 O3 1.563(7) 6_565
O3 H3D 0.8503 .
O3 H3A 0.8494 .
O4 O4 1.279(10) 2_755
O4 O4 1.777(11) 6_565
O4 H4D 0.8508 .
O4 H4A 0.8504 .

loop_
_geom_hbond_atom_site_label_D
_geom_hbond_atom_site_label_H
_geom_hbond_atom_site_label_A
_geom_hbond_distance_DH
_geom_hbond_distance_HA
_geom_hbond_distance_DA
_geom_hbond_angle_DHA
_geom_hbond_site_symmetry_A
O4 H4A O4 0.85 1.27 1.777(11) 112.5 6_565
O4 H4A O4 0.85 1.38 2.189(11) 156.4 5_765
O4 H4A O3 0.85 2.45 2.953(7) 118.3 2_755
